data_4332299
loop_
_publ_author_name
'Lin, Ping'
'Clegg, William'
'Harrington, Ross W.'
'Henderson, Richard A.'
'Fletcher, Ashleigh J.'
'Bell, Jon'
'Thomas, K. Mark'

_publ_section_title
;
 Assembly of Heterometallic Clusters and Coordination Polymers by
 Combining Mo&#x2212;S-Based Clusters with Mn2+
;
_journal_issue 10
_journal_name_full 'Inorganic Chemistry'
_journal_page_first 4284
_journal_page_last 4302
_journal_paper_doi 10.1021/ic060205u
_journal_volume 45
_journal_year 2006
_chemical_formula_moiety 'C31 H42 Mn Mo2 N4 O4 S6, C H4 O'
_chemical_formula_sum 'C32 H46 Mn Mo2 N4 O5 S6'
_chemical_formula_weight 1005.91
_chemical_name_systematic
;
 ?
;
_space_group_IT_number 14
_symmetry_cell_setting monoclinic
_symmetry_space_group_name_Hall '-P 2yn'
_symmetry_space_group_name_H-M 'P 1 21/n 1'
_atom_sites_solution_hydrogens difmap
_atom_sites_solution_primary direct
_atom_sites_solution_secondary difmap
_audit_creation_method SHELXL-97
_cell_angle_alpha 90.00
_cell_angle_beta 96.308(1)
_cell_angle_gamma 90.00
_cell_formula_units_Z 4
_cell_length_a 12.1321(5)
_cell_length_b 19.3126(7)
_cell_length_c 17.2368(6)
_cell_measurement_reflns_used 22933
_cell_measurement_temperature 150(2)
_cell_measurement_theta_max 28.9
_cell_measurement_theta_min 2.17
_cell_volume 4014.2(3)
_computing_cell_refinement 'Bruker SAINT'
_computing_data_collection 'Bruker SMART'
_computing_data_reduction 'Bruker SAINT'
_computing_molecular_graphics 'Bruker SHELXTL'
_computing_publication_material 'Bruker SHELXTL and local programs'
_computing_structure_refinement 'Bruker SHELXTL'
_computing_structure_solution 'Bruker SHELXTL'
_diffrn_ambient_temperature 150(2)
_diffrn_measured_fraction_theta_full 1.000
_diffrn_measured_fraction_theta_max 1.000
_diffrn_measurement_device_type 'Bruker SMART 1K CCD diffractometer'
_diffrn_measurement_method 'thin-slice \w scans'
_diffrn_radiation_monochromator graphite
_diffrn_radiation_source 'sealed tube'
_diffrn_radiation_type MoK\a
_diffrn_radiation_wavelength 0.71073
_diffrn_reflns_av_R_equivalents 0.0360
_diffrn_reflns_av_sigmaI/netI 0.0304
_diffrn_reflns_limit_h_max 14
_diffrn_reflns_limit_h_min -14
_diffrn_reflns_limit_k_max 22
_diffrn_reflns_limit_k_min -22
_diffrn_reflns_limit_l_max 20
_diffrn_reflns_limit_l_min -20
_diffrn_reflns_number 28966
_diffrn_reflns_theta_full 25.00
_diffrn_reflns_theta_max 25.00
_diffrn_reflns_theta_min 1.59
_diffrn_standards_number 0
_exptl_absorpt_coefficient_mu 1.280
_exptl_absorpt_correction_T_max 0.784
_exptl_absorpt_correction_T_min 0.597
_exptl_absorpt_correction_type multi-scan
_exptl_absorpt_process_details SADABS
_exptl_crystal_colour yellow
_exptl_crystal_density_diffrn 1.664
_exptl_crystal_density_method 'not measured'
_exptl_crystal_description block
_exptl_crystal_F_000 2044
_exptl_crystal_size_max 0.45
_exptl_crystal_size_mid 0.25
_exptl_crystal_size_min 0.20
_refine_diff_density_max 0.622
_refine_diff_density_min -0.712
_refine_diff_density_rms 0.104
_refine_ls_extinction_method none
_refine_ls_goodness_of_fit_ref 1.322
_refine_ls_hydrogen_treatment mixed
_refine_ls_matrix_type full
_refine_ls_number_parameters 593
_refine_ls_number_reflns 7057
_refine_ls_number_restraints 421
_refine_ls_restrained_S_all 1.293
_refine_ls_R_factor_all 0.0541
_refine_ls_R_factor_gt 0.0447
_refine_ls_shift/su_max 0.419
_refine_ls_shift/su_mean 0.001
_refine_ls_structure_factor_coef Fsqd
_refine_ls_weighting_details 'calc w=1/[\s^2^(Fo^2^)+(0.0000P)^2^+19.2953P] where P=(Fo^2^+2Fc^2^)/3'
_refine_ls_weighting_scheme calc
_refine_ls_wR_factor_gt 0.0938
_refine_ls_wR_factor_ref 0.0973
_reflns_number_gt 6143
_reflns_number_total 7057
_reflns_threshold_expression I>2\s(I)
_cod_data_source_file ic060205usup3.cif
_cod_data_source_block 3_rah115
_cod_original_sg_symbol_H-M 'P 21/n'
_cod_database_code 4332299

loop_
_symmetry_equiv_pos_as_xyz
'x, y, z'
'-x+1/2, y+1/2, -z+1/2'
'-x, -y, -z'
'x-1/2, -y-1/2, z-1/2'

loop_
_atom_site_label
_atom_site_type_symbol
_atom_site_fract_x
_atom_site_fract_y
_atom_site_fract_z
_atom_site_U_iso_or_equiv
_atom_site_adp_type
_atom_site_occupancy
_atom_site_symmetry_multiplicity
_atom_site_calc_flag
_atom_site_refinement_flags
_atom_site_disorder_assembly
_atom_site_disorder_group
Mo1 Mo 0.74331(3) 0.17271(2) 0.01103(2) 0.01581(11) Uani 1 1 d . A .
Mo2 Mo 0.70038(4) 0.31321(2) 0.04713(2) 0.01594(11) Uani 1 1 d . A .
Mn Mn 0.66454(7) 0.29241(4) 0.26181(4) 0.02051(18) Uani 1 1 d . . .
S1 S 0.91423(11) 0.11519(7) -0.00919(10) 0.0332(3) Uani 1 1 d . . .
S2 S 0.67783(15) 0.10753(9) -0.10283(10) 0.0458(5) Uani 1 1 d . . .
S3 S 0.87050(11) 0.25808(7) 0.05345(9) 0.0296(3) Uani 1 1 d . . .
S4 S 0.59639(11) 0.24227(7) -0.04250(8) 0.0258(3) Uani 1 1 d . . .
S5 S 0.82438(12) 0.41019(7) 0.06866(9) 0.0318(3) Uani 1 1 d . . .
S6 S 0.59057(11) 0.39724(7) -0.02918(8) 0.0269(3) Uani 1 1 d . . .
O1 O 0.7008(3) 0.13145(18) 0.0896(2) 0.0295(9) Uani 1 1 d . . .
O2 O 0.6479(3) 0.30504(18) 0.1347(2) 0.0308(9) Uani 1 1 d . . .
O3 O 0.7247(3) 0.18948(19) 0.2397(2) 0.0273(8) Uani 1 1 d D . .
H3C H 0.695(5) 0.155(2) 0.265(3) 0.035(17) Uiso 1 1 d D . .
H3D H 0.720(7) 0.176(4) 0.1903(19) 0.09(3) Uiso 1 1 d D . .
O4 O 0.8273(4) 0.3432(2) 0.2637(4) 0.076(2) Uani 1 1 d . . .
N1 N 0.7085(4) 0.2628(2) 0.3890(3) 0.0308(11) Uani 1 1 d . . .
N2 N 0.3996(4) -0.0922(2) 0.6994(3) 0.0320(11) Uani 1 1 d . . .
N3 N -0.0981(4) -0.1011(2) 0.2255(2) 0.0248(10) Uani 1 1 d . . .
N4 N 0.4867(4) 0.2523(2) 0.2465(3) 0.0246(10) Uani 1 1 d . . .
C1 C 0.7884(7) 0.0455(5) -0.1216(5) 0.035(2) Uani 0.755(12) 1 d PU A 1
H1A H 0.7545 0.0013 -0.1412 0.03(2) Uiso 0.755(12) 1 calc PR A 1
H1B H 0.8317 0.0645 -0.1622 0.06(3) Uiso 0.755(12) 1 calc PR A 1
C1A C 0.755(2) 0.0257(13) -0.0846(17) 0.032(3) Uani 0.245(12) 1 d PU A 2
H1A1 H 0.7461 0.0071 -0.0321 0.00(4) Uiso 0.245(12) 1 calc PR A 2
H1A2 H 0.7301 -0.0096 -0.1244 0.00(4) Uiso 0.245(12) 1 calc PR A 2
C2 C 0.8649(7) 0.0321(4) -0.0478(6) 0.0316(19) Uani 0.755(12) 1 d PU A 1
H2A H 0.9282 0.0030 -0.0594 0.04(2) Uiso 0.755(12) 1 calc PR A 1
H2B H 0.8245 0.0076 -0.0091 0.04(2) Uiso 0.755(12) 1 calc PR A 1
C2A C 0.872(2) 0.0479(15) -0.0907(19) 0.034(3) Uani 0.245(12) 1 d PU A 2
H2A1 H 0.8781 0.0687 -0.1426 0.00(4) Uiso 0.245(12) 1 calc PR A 2
H2A2 H 0.9222 0.0073 -0.0845 0.01(5) Uiso 0.245(12) 1 calc PR A 2
C3 C 0.7283(5) 0.4831(3) 0.0661(4) 0.0323(13) Uani 1 1 d U A .
H3A H 0.6829 0.4798 0.1103 0.039 Uiso 1 1 calc R . .
H3B H 0.7703 0.5272 0.0711 0.039 Uiso 1 1 calc R . .
C4 C 0.6544(5) 0.4820(3) -0.0100(3) 0.0292(12) Uani 1 1 d U A .
H4A H 0.6986 0.4941 -0.0530 0.035 Uiso 1 1 calc R . .
H4B H 0.5955 0.5173 -0.0085 0.035 Uiso 1 1 calc R . .
C5 C 0.6436(6) 0.2771(4) 0.4447(3) 0.0479(18) Uani 1 1 d U A .
H5 H 0.5872 0.3110 0.4346 0.058 Uiso 1 1 calc R . .
C6 C 0.6555(5) 0.2442(4) 0.5164(4) 0.0481(16) Uani 1 1 d U . .
H6 H 0.6078 0.2562 0.5545 0.058 Uiso 1 1 calc R A .
C7 C 0.7360(5) 0.1943(3) 0.5332(3) 0.0317(12) Uani 1 1 d U A .
C8 C 0.8061(4) 0.1824(3) 0.4772(3) 0.0253(11) Uani 1 1 d U . .
H8 H 0.8656 0.1505 0.4869 0.030 Uiso 1 1 calc R A .
C9 C 0.7899(5) 0.2169(3) 0.4070(3) 0.0277(12) Uani 1 1 d U A .
H9 H 0.8393 0.2076 0.3692 0.033 Uiso 1 1 calc R . .
C10 C 0.7435(5) 0.1523(4) 0.6071(3) 0.0395(14) Uani 1 1 d U . .
H10A H 0.7430 0.1839 0.6523 0.047 Uiso 1 1 calc R A .
H10B H 0.8146 0.1267 0.6131 0.047 Uiso 1 1 calc R . .
C11 C 0.6477(5) 0.1006(3) 0.6076(3) 0.0314(12) Uani 1 1 d U A .
H11A H 0.5767 0.1261 0.6064 0.038 Uiso 1 1 calc R . .
H11B H 0.6443 0.0710 0.5606 0.038 Uiso 1 1 calc R . .
C12 C 0.6638(5) 0.0555(3) 0.6805(3) 0.0312(12) Uani 1 1 d U . .
H12A H 0.7349 0.0302 0.6809 0.037 Uiso 1 1 calc R A .
H12B H 0.6695 0.0858 0.7271 0.037 Uiso 1 1 calc R . .
C13 C 0.5716(5) 0.0035(3) 0.6866(3) 0.0287(11) Uani 1 1 d U A .
C14 C 0.5477(5) -0.0495(3) 0.6318(3) 0.0342(13) Uani 1 1 d U . .
H14 H 0.5900 -0.0540 0.5888 0.041 Uiso 1 1 calc R A .
C15 C 0.4638(5) -0.0946(3) 0.6404(4) 0.0369(14) Uani 1 1 d U A .
H15 H 0.4495 -0.1300 0.6024 0.044 Uiso 1 1 calc R . .
C16 C 0.5057(5) 0.0063(3) 0.7475(3) 0.0282(12) Uani 1 1 d U . .
H16 H 0.5180 0.0413 0.7862 0.034 Uiso 1 1 calc R A .
C17 C 0.4228(5) -0.0415(3) 0.7519(3) 0.0321(13) Uani 1 1 d U A .
H17 H 0.3795 -0.0385 0.7945 0.039 Uiso 1 1 calc R . .
C18 C -0.1384(6) -0.0569(3) 0.1697(4) 0.0508(19) Uani 1 1 d U . .
H18 H -0.1877 -0.0743 0.1275 0.061 Uiso 1 1 calc R . .
C19 C -0.1124(6) 0.0120(3) 0.1702(4) 0.0422(15) Uani 1 1 d U . .
H19 H -0.1444 0.0409 0.1292 0.051 Uiso 1 1 calc R . .
C20 C -0.0407(4) 0.0400(3) 0.2293(3) 0.0248(11) Uani 1 1 d U . .
C21 C 0.0011(5) -0.0056(3) 0.2871(3) 0.0297(12) Uani 1 1 d U . .
H21 H 0.0511 0.0104 0.3295 0.036 Uiso 1 1 calc R . .
C22 C -0.0298(5) -0.0740(3) 0.2831(3) 0.0282(12) Uani 1 1 d U . .
H22 H -0.0004 -0.1039 0.3241 0.034 Uiso 1 1 calc R A .
C23 C -0.0195(18) 0.1172(13) 0.2245(11) 0.028(2) Uani 0.563(7) 1 d PU A 1
H23A H -0.0779 0.1365 0.1860 0.06(5) Uiso 0.563(7) 1 calc PR A 1
H23B H -0.0313 0.1372 0.2759 0.00(2) Uiso 0.563(7) 1 calc PR A 1
C23A C -0.006(2) 0.1135(16) 0.2401(15) 0.029(3) Uani 0.437(7) 1 d PU A 2
H23C H -0.0230 0.1301 0.2919 0.04(5) Uiso 0.437(7) 1 calc PR A 2
H23D H -0.0478 0.1426 0.1996 0.11(11) Uiso 0.437(7) 1 calc PR A 2
C24 C 0.0906(9) 0.1448(6) 0.2036(7) 0.0295(19) Uani 0.563(7) 1 d PU A 1
H24A H 0.1004 0.1294 0.1500 0.03(3) Uiso 0.563(7) 1 calc PR A 1
H24B H 0.0871 0.1960 0.2031 0.04(3) Uiso 0.563(7) 1 calc PR A 1
C24A C 0.1197(13) 0.1194(8) 0.2340(9) 0.028(2) Uani 0.437(7) 1 d PU A 2
H24C H 0.1620 0.0956 0.2786 0.08(7) Uiso 0.437(7) 1 calc PR A 2
H24D H 0.1381 0.0975 0.1851 0.06(5) Uiso 0.437(7) 1 calc PR A 2
C25 C 0.1913(8) 0.1229(5) 0.2573(6) 0.0266(19) Uani 0.563(7) 1 d PU A 1
H25A H 0.2105 0.0746 0.2452 0.06(4) Uiso 0.563(7) 1 calc PR A 1
H25B H 0.1733 0.1242 0.3120 0.01(2) Uiso 0.563(7) 1 calc PR A 1
C25A C 0.1497(10) 0.1948(6) 0.2344(8) 0.027(2) Uani 0.437(7) 1 d PU A 2
H25C H 0.1184 0.2170 0.2789 0.02(3) Uiso 0.437(7) 1 calc PR A 2
H25D H 0.1130 0.2160 0.1860 0.05(4) Uiso 0.437(7) 1 calc PR A 2
C26 C 0.454(4) 0.2013(14) 0.193(3) 0.020(3) Uani 0.563(7) 1 d PU A 1
H26 H 0.4988 0.1944 0.1514 0.024 Uiso 0.563(7) 1 calc PR A 1
C26A C 0.451(5) 0.212(2) 0.192(4) 0.022(3) Uani 0.437(7) 1 d PU A 2
H26A H 0.4982 0.1983 0.1542 0.026 Uiso 0.437(7) 1 calc PR A 2
C27 C 0.3624(9) 0.1599(6) 0.1934(7) 0.024(2) Uani 0.563(7) 1 d PU A 1
H27 H 0.3481 0.1247 0.1551 0.029 Uiso 0.563(7) 1 calc PR A 1
C27A C 0.3404(13) 0.1881(8) 0.1859(9) 0.024(2) Uani 0.437(7) 1 d PU A 2
H27A H 0.3132 0.1563 0.1463 0.029 Uiso 0.437(7) 1 calc PR A 2
C28 C 0.2908(8) 0.1691(5) 0.2497(5) 0.0227(17) Uani 0.563(7) 1 d PU A 1
C28A C 0.2728(10) 0.2124(7) 0.2402(7) 0.0220(19) Uani 0.437(7) 1 d PU A 2
C29 C 0.3144(10) 0.2243(6) 0.3007(7) 0.0208(18) Uani 0.563(7) 1 d PU A 1
H29 H 0.2641 0.2361 0.3372 0.025 Uiso 0.563(7) 1 calc PR A 1
C29A C 0.3193(14) 0.2538(8) 0.2996(10) 0.024(2) Uani 0.437(7) 1 d PU A 2
H29A H 0.2772 0.2672 0.3405 0.028 Uiso 0.437(7) 1 calc PR A 2
C30 C 0.4087(17) 0.2613(9) 0.2985(15) 0.022(3) Uani 0.563(7) 1 d PU A 1
H30 H 0.4227 0.2970 0.3363 0.027 Uiso 0.563(7) 1 calc PR A 1
C30A C 0.425(2) 0.2756(13) 0.300(2) 0.023(3) Uani 0.437(7) 1 d PU A 2
H30A H 0.4554 0.3077 0.3380 0.028 Uiso 0.437(7) 1 calc PR A 2
C31 C 0.9283(5) 0.3132(3) 0.2594(4) 0.0372(14) Uani 1 1 d . A .
H31A H 0.9179 0.2649 0.2428 0.056 Uiso 1 1 calc R . .
H31B H 0.9717 0.3149 0.3107 0.056 Uiso 1 1 calc R . .
H31C H 0.9677 0.3383 0.2214 0.056 Uiso 1 1 calc R . .
O5 O -0.1085(9) 0.4197(6) 0.4155(5) 0.069(3) Uani 0.541(10) 1 d P B 1
O5A O 0.0045(10) 0.4541(7) 0.5556(7) 0.069(4) Uani 0.459(10) 1 d P B 2
C32 C -0.1061(13) 0.3928(9) 0.4921(8) 0.056(4) Uani 0.541(10) 1 d PU B 1
H32A H -0.0296 0.3927 0.5172 0.085 Uiso 0.541(10) 1 calc PR B 1
H32B H -0.1349 0.3453 0.4896 0.085 Uiso 0.541(10) 1 calc PR B 1
H32C H -0.1522 0.4216 0.5224 0.085 Uiso 0.541(10) 1 calc PR B 1
C32A C -0.0872(15) 0.4483(11) 0.4965(11) 0.065(4) Uani 0.459(10) 1 d PU B 2
H32D H -0.0975 0.3997 0.4812 0.098 Uiso 0.459(10) 1 calc PR B 2
H32E H -0.0724 0.4759 0.4510 0.098 Uiso 0.459(10) 1 calc PR B 2
H32F H -0.1545 0.4655 0.5167 0.098 Uiso 0.459(10) 1 calc PR B 2

loop_
_atom_site_aniso_label
_atom_site_aniso_U_11
_atom_site_aniso_U_22
_atom_site_aniso_U_33
_atom_site_aniso_U_23
_atom_site_aniso_U_13
_atom_site_aniso_U_12
Mo1 0.0173(2) 0.0161(2) 0.0146(2) -0.00049(17) 0.00437(16) 0.00068(17)
Mo2 0.0205(2) 0.0143(2) 0.0135(2) 0.00066(16) 0.00408(16) -0.00025(17)
Mn 0.0276(4) 0.0167(4) 0.0169(4) 0.0019(3) 0.0007(3) -0.0033(3)
S1 0.0195(7) 0.0258(7) 0.0548(10) -0.0073(7) 0.0065(7) 0.0030(6)
S2 0.0481(10) 0.0425(10) 0.0414(9) -0.0250(8) -0.0196(8) 0.0208(8)
S3 0.0203(7) 0.0226(7) 0.0434(9) -0.0052(6) -0.0071(6) 0.0020(5)
S4 0.0180(7) 0.0232(7) 0.0345(8) -0.0074(6) -0.0045(5) 0.0032(5)
S5 0.0249(7) 0.0203(7) 0.0477(9) 0.0020(6) -0.0077(6) -0.0047(6)
S6 0.0244(7) 0.0213(7) 0.0338(8) 0.0039(6) -0.0021(6) 0.0007(6)
O1 0.047(2) 0.0168(19) 0.028(2) 0.0027(16) 0.0186(18) 0.0035(17)
O2 0.058(3) 0.0186(19) 0.0190(19) 0.0020(15) 0.0190(18) 0.0000(18)
O3 0.038(2) 0.0184(19) 0.025(2) 0.0011(16) 0.0008(18) -0.0014(17)
O4 0.024(2) 0.032(3) 0.172(6) -0.026(3) 0.008(3) -0.005(2)
N1 0.043(3) 0.025(2) 0.024(2) -0.003(2) -0.001(2) 0.004(2)
N2 0.037(3) 0.030(3) 0.028(3) 0.001(2) -0.004(2) -0.002(2)
N3 0.032(3) 0.019(2) 0.023(2) 0.0005(18) -0.003(2) 0.0040(19)
N4 0.028(3) 0.021(2) 0.027(2) 0.0003(19) 0.010(2) -0.0014(19)
C1 0.040(4) 0.033(4) 0.031(5) -0.013(3) 0.005(4) 0.009(4)
C1A 0.035(6) 0.030(6) 0.032(7) -0.011(6) 0.007(6) 0.007(6)
C2 0.032(4) 0.030(4) 0.033(5) -0.006(4) 0.004(4) 0.002(3)
C2A 0.036(6) 0.033(6) 0.033(7) -0.011(6) 0.006(6) 0.006(6)
C3 0.035(3) 0.018(3) 0.044(3) -0.002(2) 0.004(3) -0.002(2)
C4 0.032(3) 0.016(3) 0.041(3) 0.008(2) 0.009(2) 0.001(2)
C5 0.056(4) 0.064(4) 0.021(3) -0.011(3) -0.006(3) 0.038(3)
C6 0.039(3) 0.081(4) 0.023(3) -0.008(3) 0.000(3) 0.027(3)
C7 0.023(3) 0.046(3) 0.025(3) 0.001(2) 0.001(2) 0.000(2)
C8 0.021(2) 0.026(3) 0.029(3) 0.002(2) 0.003(2) 0.002(2)
C9 0.028(3) 0.030(3) 0.024(3) 0.000(2) 0.000(2) 0.000(2)
C10 0.026(3) 0.065(4) 0.026(3) 0.009(3) -0.001(2) -0.009(3)
C11 0.021(3) 0.046(3) 0.027(3) 0.000(2) 0.002(2) -0.002(2)
C12 0.025(3) 0.044(3) 0.024(3) -0.003(2) 0.003(2) -0.003(2)
C13 0.027(3) 0.037(3) 0.022(3) -0.001(2) 0.002(2) 0.000(2)
C14 0.037(3) 0.038(3) 0.028(3) -0.006(2) 0.004(2) 0.003(2)
C15 0.048(4) 0.029(3) 0.031(3) -0.009(2) -0.008(3) 0.005(3)
C16 0.034(3) 0.026(3) 0.024(3) -0.005(2) 0.003(2) -0.002(2)
C17 0.037(3) 0.029(3) 0.032(3) 0.000(2) 0.008(3) 0.000(2)
C18 0.075(5) 0.023(3) 0.044(4) 0.007(3) -0.040(3) -0.006(3)
C19 0.054(4) 0.022(3) 0.044(3) 0.011(2) -0.026(3) -0.004(3)
C20 0.022(2) 0.024(2) 0.030(3) -0.004(2) 0.008(2) -0.003(2)
C21 0.026(3) 0.035(3) 0.027(3) 0.001(2) -0.003(2) -0.009(2)
C22 0.025(3) 0.034(3) 0.024(3) 0.007(2) -0.002(2) -0.002(2)
C23 0.025(4) 0.027(4) 0.033(6) -0.002(4) 0.001(4) -0.007(4)
C23A 0.025(5) 0.027(4) 0.034(6) 0.000(5) 0.001(5) -0.006(4)
C24 0.025(4) 0.026(4) 0.036(4) 0.002(4) -0.002(3) -0.005(3)
C24A 0.025(4) 0.026(4) 0.033(5) 0.000(4) 0.002(4) -0.004(4)
C25 0.024(4) 0.025(4) 0.030(4) 0.005(3) -0.002(3) -0.005(3)
C25A 0.023(4) 0.023(4) 0.035(5) 0.002(4) 0.000(4) -0.001(4)
C26 0.023(4) 0.019(7) 0.019(4) -0.001(7) 0.004(4) 0.001(6)
C26A 0.023(5) 0.022(8) 0.021(5) -0.001(7) 0.005(4) 0.000(7)
C27 0.024(4) 0.022(5) 0.026(4) -0.002(4) -0.001(3) 0.001(4)
C27A 0.025(4) 0.022(6) 0.024(4) -0.002(5) -0.004(4) -0.001(5)
C28 0.022(3) 0.020(4) 0.025(3) 0.003(3) -0.001(3) -0.001(3)
C28A 0.020(4) 0.018(4) 0.027(4) 0.003(4) 0.001(3) 0.000(4)
C29 0.024(4) 0.015(4) 0.025(3) 0.003(4) 0.011(3) -0.005(4)
C29A 0.026(4) 0.019(6) 0.028(4) 0.000(5) 0.010(4) -0.004(5)
C30 0.027(5) 0.018(6) 0.023(4) -0.001(5) 0.010(4) -0.006(4)
C30A 0.027(6) 0.016(7) 0.027(5) 0.005(6) 0.008(5) -0.011(5)
C31 0.034(3) 0.034(3) 0.044(4) 0.003(3) 0.004(3) -0.003(3)
O5 0.079(8) 0.087(8) 0.039(6) -0.005(5) 0.005(5) -0.003(6)
O5A 0.073(9) 0.071(9) 0.063(8) -0.004(6) 0.014(7) 0.018(7)
C32 0.048(7) 0.074(9) 0.046(7) -0.002(8) 0.002(6) 0.010(8)
C32A 0.050(8) 0.077(10) 0.067(8) -0.013(9) 0.001(7) 0.005(9)

loop_
_atom_type_symbol
_atom_type_description
_atom_type_scat_dispersion_real
_atom_type_scat_dispersion_imag
_atom_type_scat_source
C C 0.0033 0.0016 'International Tables Vol C Tables 4.2.6.8 and 6.1.1.4'
H H 0.0000 0.0000 'International Tables Vol C Tables 4.2.6.8 and 6.1.1.4'
N N 0.0061 0.0033 'International Tables Vol C Tables 4.2.6.8 and 6.1.1.4'
O O 0.0106 0.0060 'International Tables Vol C Tables 4.2.6.8 and 6.1.1.4'
S S 0.1246 0.1234 'International Tables Vol C Tables 4.2.6.8 and 6.1.1.4'
Mn Mn 0.3368 0.7283 'International Tables Vol C Tables 4.2.6.8 and 6.1.1.4'
Mo Mo -1.6832 0.6857 'International Tables Vol C Tables 4.2.6.8 and 6.1.1.4'

loop_
_geom_angle_atom_site_label_1
_geom_angle_atom_site_label_2
_geom_angle_atom_site_label_3
_geom_angle
_geom_angle_site_symmetry_1
_geom_angle_site_symmetry_3
Mo2 Mo1 S1 130.70(4) . .
Mo2 Mo1 S2 128.97(4) . .
Mo2 Mo1 S3 52.04(4) . .
Mo2 Mo1 S4 52.31(3) . .
Mo2 Mo1 O1 101.19(12) . .
S1 Mo1 S2 81.51(6) . .
S1 Mo1 S3 79.64(5) . .
S1 Mo1 S4 146.89(6) . .
S1 Mo1 O1 103.92(13) . .
S2 Mo1 S3 141.39(7) . .
S2 Mo1 S4 78.97(5) . .
S2 Mo1 O1 107.72(14) . .
S3 Mo1 S4 99.66(5) . .
S3 Mo1 O1 109.37(14) . .
S4 Mo1 O1 107.37(14) . .
Mo1 Mo2 S3 52.24(4) . .
Mo1 Mo2 S4 52.61(3) . .
Mo1 Mo2 S5 130.54(4) . .
Mo1 Mo2 S6 129.01(4) . .
Mo1 Mo2 O2 101.54(12) . .
S3 Mo2 S4 100.13(5) . .
S3 Mo2 S5 79.14(5) . .
S3 Mo2 S6 140.88(5) . .
S3 Mo2 O2 109.44(14) . .
S4 Mo2 S5 147.58(6) . .
S4 Mo2 S6 78.85(5) . .
S4 Mo2 O2 107.72(14) . .
S5 Mo2 S6 81.84(5) . .
S5 Mo2 O2 102.88(14) . .
S6 Mo2 O2 107.97(14) . .
O2 Mn O3 85.54(14) . .
O2 Mn O4 87.1(2) . .
O2 Mn N1 168.18(16) . .
O2 Mn N3 90.04(15) . 2
O2 Mn N4 86.56(16) . .
O3 Mn O4 95.32(16) . .
O3 Mn N1 83.71(16) . .
O3 Mn N3 175.47(15) . 2
O3 Mn N4 90.04(15) . .
O4 Mn N1 89.0(2) . .
O4 Mn N3 85.44(17) . 2
O4 Mn N4 171.3(2) . .
N1 Mn N3 100.78(16) . 2
N1 Mn N4 98.33(17) . .
N3 Mn N4 88.69(16) 2 .
Mo1 S1 C2 101.9(3) . .
Mo1 S1 C2A 104.6(8) . .
C2 S1 C2A 24.7(9) . .
Mo1 S2 C1 107.6(3) . .
Mo1 S2 C1A 101.2(8) . .
C1 S2 C1A 27.6(9) . .
Mo1 S3 Mo2 75.72(4) . .
Mo1 S4 Mo2 75.08(4) . .
Mo2 S5 C3 102.15(19) . .
Mo2 S6 C4 107.96(19) . .
Mo2 O2 Mn 153.0(2) . .
Mn O3 H3C 116(4) . .
Mn O3 H3D 117(6) . .
H3C O3 H3D 106(7) . .
Mn O4 C31 128.2(4) . .
Mn N1 C5 123.2(4) . .
Mn N1 C9 118.7(4) . .
C5 N1 C9 116.6(5) . .
C15 N2 C17 116.0(5) . .
Mn N3 C18 123.5(4) 2_545 .
Mn N3 C22 119.5(4) 2_545 .
C18 N3 C22 115.8(5) . .
Mn N4 C26 121(2) . .
Mn N4 C26A 123(3) . .
Mn N4 C30 126.0(8) . .
Mn N4 C30A 113.8(10) . .
C26 N4 C26A 8(4) . .
C26 N4 C30 111(2) . .
C26 N4 C30A 124(2) . .
C26A N4 C30 111(3) . .
C26A N4 C30A 123(3) . .
C30 N4 C30A 14.2(12) . .
S2 C1 H1A 109.5 . .
S2 C1 H1B 109.5 . .
S2 C1 C2 110.6(6) . .
H1A C1 H1B 108.1 . .
H1A C1 C2 109.5 . .
H1B C1 C2 109.5 . .
S2 C1A H1A1 111.3 . .
S2 C1A H1A2 111.3 . .
S2 C1A C2A 102(2) . .
H1A1 C1A H1A2 109.2 . .
H1A1 C1A C2A 111.3 . .
H1A2 C1A C2A 111.3 . .
S1 C2 C1 107.8(6) . .
S1 C2 H2A 110.1 . .
S1 C2 H2B 110.1 . .
C1 C2 H2A 110.1 . .
C1 C2 H2B 110.1 . .
H2A C2 H2B 108.5 . .
S1 C2A C1A 108.4(19) . .
S1 C2A H2A1 110.0 . .
S1 C2A H2A2 110.0 . .
C1A C2A H2A1 110.0 . .
C1A C2A H2A2 110.0 . .
H2A1 C2A H2A2 108.4 . .
S5 C3 H3A 109.9 . .
S5 C3 H3B 109.9 . .
S5 C3 C4 109.1(4) . .
H3A C3 H3B 108.3 . .
H3A C3 C4 109.9 . .
H3B C3 C4 109.9 . .
S6 C4 C3 111.8(4) . .
S6 C4 H4A 109.3 . .
S6 C4 H4B 109.3 . .
C3 C4 H4A 109.3 . .
C3 C4 H4B 109.3 . .
H4A C4 H4B 107.9 . .
N1 C5 H5 118.8 . .
N1 C5 C6 122.4(6) . .
H5 C5 C6 118.8 . .
C5 C6 H6 119.7 . .
C5 C6 C7 120.7(6) . .
H6 C6 C7 119.7 . .
C6 C7 C8 116.5(5) . .
C6 C7 C10 122.0(5) . .
C8 C7 C10 121.4(5) . .
C7 C8 H8 120.1 . .
C7 C8 C9 119.8(5) . .
H8 C8 C9 120.1 . .
N1 C9 C8 123.8(5) . .
N1 C9 H9 118.1 . .
C8 C9 H9 118.1 . .
C7 C10 H10A 109.1 . .
C7 C10 H10B 109.1 . .
C7 C10 C11 112.4(5) . .
H10A C10 H10B 107.9 . .
H10A C10 C11 109.1 . .
H10B C10 C11 109.1 . .
C10 C11 H11A 109.6 . .
C10 C11 H11B 109.6 . .
C10 C11 C12 110.4(5) . .
H11A C11 H11B 108.1 . .
H11A C11 C12 109.6 . .
H11B C11 C12 109.6 . .
C11 C12 H12A 108.7 . .
C11 C12 H12B 108.7 . .
C11 C12 C13 114.0(5) . .
H12A C12 H12B 107.6 . .
H12A C12 C13 108.7 . .
H12B C12 C13 108.7 . .
C12 C13 C14 122.4(5) . .
C12 C13 C16 121.2(5) . .
C14 C13 C16 116.4(5) . .
C13 C14 H14 120.2 . .
C13 C14 C15 119.7(5) . .
H14 C14 C15 120.2 . .
N2 C15 C14 124.2(5) . .
N2 C15 H15 117.9 . .
C14 C15 H15 117.9 . .
C13 C16 H16 119.9 . .
C13 C16 C17 120.2(5) . .
H16 C16 C17 119.9 . .
N2 C17 C16 123.6(5) . .
N2 C17 H17 118.2 . .
C16 C17 H17 118.2 . .
N3 C18 H18 118.3 . .
N3 C18 C19 123.4(6) . .
H18 C18 C19 118.3 . .
C18 C19 H19 119.5 . .
C18 C19 C20 121.0(5) . .
H19 C19 C20 119.5 . .
C19 C20 C21 115.7(5) . .
C19 C20 C23 116.3(8) . .
C19 C20 C23A 127.9(10) . .
C21 C20 C23 127.9(8) . .
C21 C20 C23A 116.3(10) . .
C23 C20 C23A 11.6(13) . .
C20 C21 H21 120.0 . .
C20 C21 C22 120.1(5) . .
H21 C21 C22 120.0 . .
N3 C22 C21 124.1(5) . .
N3 C22 H22 118.0 . .
C21 C22 H22 118.0 . .
C20 C23 H23A 107.0 . .
C20 C23 H23B 107.0 . .
C20 C23 C24 121.1(16) . .
H23A C23 H23B 106.8 . .
H23A C23 C24 107.0 . .
H23B C23 C24 107.0 . .
C20 C23A H23C 109.8 . .
C20 C23A H23D 109.8 . .
C20 C23A C24A 109(2) . .
H23C C23A H23D 108.3 . .
H23C C23A C24A 109.8 . .
H23D C23A C24A 109.8 . .
C23 C24 H24A 108.4 . .
C23 C24 H24B 108.4 . .
C23 C24 C25 115.5(11) . .
H24A C24 H24B 107.5 . .
H24A C24 C25 108.4 . .
H24B C24 C25 108.4 . .
C23A C24A H24C 110.1 . .
C23A C24A H24D 110.1 . .
C23A C24A C25A 108.2(16) . .
H24C C24A H24D 108.4 . .
H24C C24A C25A 110.1 . .
H24D C24A C25A 110.1 . .
C24 C25 H25A 109.1 . .
C24 C25 H25B 109.1 . .
C24 C25 C28 112.4(8) . .
H25A C25 H25B 107.9 . .
H25A C25 C28 109.1 . .
H25B C25 C28 109.1 . .
C24A C25A H25C 108.1 . .
C24A C25A H25D 108.1 . .
C24A C25A C28A 116.8(11) . .
H25C C25A H25D 107.3 . .
H25C C25A C28A 108.1 . .
H25D C25A C28A 108.1 . .
N4 C26 H26 117.2 . .
N4 C26 C27 126(4) . .
H26 C26 C27 117.2 . .
N4 C26A H26A 119.9 . .
N4 C26A C27A 120(5) . .
H26A C26A C27A 119.9 . .
C26 C27 H27 119.9 . .
C26 C27 C28 120(2) . .
H27 C27 C28 119.9 . .
C26A C27A H27A 121.1 . .
C26A C27A C28A 118(3) . .
H27A C27A C28A 121.1 . .
C25 C28 C27 123.5(9) . .
C25 C28 C29 120.4(9) . .
C27 C28 C29 116.2(9) . .
C25A C28A C27A 121.8(12) . .
C25A C28A C29A 119.9(12) . .
C27A C28A C29A 118.3(13) . .
C28 C29 H29 119.9 . .
C28 C29 C30 120.1(12) . .
H29 C29 C30 119.9 . .
C28A C29A H29A 120.2 . .
C28A C29A C30A 119.7(17) . .
H29A C29A C30A 120.2 . .
N4 C30 C29 126.4(15) . .
N4 C30 H30 116.8 . .
C29 C30 H30 116.8 . .
N4 C30A C29A 120(2) . .
N4 C30A H30A 119.9 . .
C29A C30A H30A 119.9 . .
O4 C31 H31A 109.5 . .
O4 C31 H31B 109.5 . .
O4 C31 H31C 109.5 . .
H31A C31 H31B 109.5 . .
H31A C31 H31C 109.5 . .
H31B C31 H31C 109.5 . .
O5A C32A H32D 109.5 . .
O5A C32A H32E 109.5 . .
O5A C32A H32F 109.5 . .
H32D C32A H32E 109.5 . .
H32D C32A H32F 109.5 . .
H32E C32A H32F 109.5 . .

loop_
_geom_bond_atom_site_label_1
_geom_bond_atom_site_label_2
_geom_bond_distance
_geom_bond_site_symmetry_2
Mo1 Mo2 2.8447(6) .
Mo1 S1 2.4113(14) .
Mo1 S2 2.3927(15) .
Mo1 S3 2.3207(14) .
Mo1 S4 2.3392(14) .
Mo1 O1 1.700(3) .
Mo2 S3 2.3142(14) .
Mo2 S4 2.3296(14) .
Mo2 S5 2.4054(14) .
Mo2 S6 2.3987(14) .
Mo2 O2 1.709(3) .
Mn O2 2.192(4) .
Mn O3 2.166(4) .
Mn O4 2.203(5) .
Mn N1 2.271(5) .
Mn N3 2.228(4) 2
Mn N4 2.280(5) .
S1 C2 1.813(8) .
S1 C2A 1.94(3) .
S2 C1 1.854(8) .
S2 C1A 1.84(2) .
S5 C3 1.826(6) .
S6 C4 1.826(5) .
O3 H3C 0.894(19) .
O3 H3D 0.89(2) .
O4 C31 1.364(7) .
N1 C5 1.335(8) .
N1 C9 1.338(7) .
N2 C15 1.348(8) .
N2 C17 1.343(7) .
N3 Mn 2.228(4) 2_545
N3 C18 1.338(7) .
N3 C22 1.329(7) .
N4 C26 1.38(4) .
N4 C26A 1.26(6) .
N4 C30 1.39(2) .
N4 C30A 1.32(3) .
C1 H1A 0.990 .
C1 H1B 0.990 .
C1 C2 1.512(13) .
C1A H1A1 0.990 .
C1A H1A2 0.990 .
C1A C2A 1.50(4) .
C2 H2A 0.990 .
C2 H2B 0.990 .
C2A H2A1 0.990 .
C2A H2A2 0.990 .
C3 H3A 0.990 .
C3 H3B 0.990 .
C3 C4 1.506(8) .
C4 H4A 0.990 .
C4 H4B 0.990 .
C5 H5 0.950 .
C5 C6 1.383(9) .
C6 H6 0.950 .
C6 C7 1.380(8) .
C7 C8 1.375(7) .
C7 C10 1.504(8) .
C8 H8 0.950 .
C8 C9 1.376(7) .
C9 H9 0.950 .
C10 H10A 0.990 .
C10 H10B 0.990 .
C10 C11 1.532(8) .
C11 H11A 0.990 .
C11 H11B 0.990 .
C11 C12 1.524(8) .
C12 H12A 0.990 .
C12 H12B 0.990 .
C12 C13 1.515(8) .
C13 C14 1.403(8) .
C13 C16 1.389(8) .
C14 H14 0.950 .
C14 C15 1.360(9) .
C15 H15 0.950 .
C16 H16 0.950 .
C16 C17 1.372(8) .
C17 H17 0.950 .
C18 H18 0.950 .
C18 C19 1.366(8) .
C19 H19 0.950 .
C19 C20 1.376(8) .
C20 C21 1.383(8) .
C20 C23 1.52(2) .
C20 C23A 1.49(3) .
C21 H21 0.950 .
C21 C22 1.373(8) .
C22 H22 0.950 .
C23 H23A 0.990 .
C23 H23B 0.990 .
C23 C24 1.52(2) .
C23A H23C 0.990 .
C23A H23D 0.990 .
C23A C24A 1.55(3) .
C24 H24A 0.990 .
C24 H24B 0.990 .
C24 C25 1.510(14) .
C24A H24C 0.990 .
C24A H24D 0.990 .
C24A C25A 1.501(18) .
C25 H25A 0.990 .
C25 H25B 0.990 .
C25 C28 1.519(13) .
C25A H25C 0.990 .
C25A H25D 0.990 .
C25A C28A 1.523(17) .
C26 H26 0.950 .
C26 C27 1.37(4) .
C26A H26A 0.950 .
C26A C27A 1.41(6) .
C27 H27 0.950 .
C27 C28 1.384(15) .
C27A H27A 0.950 .
C27A C28A 1.391(19) .
C28 C29 1.392(15) .
C28A C29A 1.37(2) .
C29 H29 0.950 .
C29 C30 1.353(18) .
C29A H29A 0.950 .
C29A C30A 1.35(3) .
C30 H30 0.950 .
C30A H30A 0.950 .
C31 H31A 0.980 .
C31 H31B 0.980 .
C31 H31C 0.980 .
O5 C32 1.416(18) .
O5A C32A 1.43(2) .
C32 H32A 0.980 .
C32 H32B 0.980 .
C32 H32C 0.980 .
C32A H32D 0.980 .
C32A H32E 0.980 .
C32A H32F 0.980 .

loop_
_geom_hbond_atom_site_label_D
_geom_hbond_atom_site_label_H
_geom_hbond_atom_site_label_A
_geom_hbond_distance_DH
_geom_hbond_distance_HA
_geom_hbond_distance_DA
_geom_hbond_angle_DHA
_geom_hbond_site_symmetry_A
O3 H3C N2 0.894(19) 1.82(3) 2.693(6) 165(6) 3_656
O3 H3D O1 0.89(2) 1.93(3) 2.806(5) 170(8) .
